data_2011800
loop_
_publ_author_name
'Ross, Steven A.'
'Lowe, Gordon'
'Watkin, David J.'

_publ_section_title
;(4'-Chloro-2,2':6',2''-terpyridine-<i>N</i>,<i>N</i>',<i>N</i>'')(diethylphosphinothioato-<i>S</i>)platinum(II)
 tetraphenylborate
;
_journal_issue 3
_journal_name_full 'Acta Crystallographica Section C'
_journal_page_first 275
_journal_page_last 276
_journal_paper_doi 10.1107/S0108270100020023
_journal_volume 57
_journal_year 2001
_chemical_formula_iupac '[Pt (C15 H10 Cl N3) (C4 H10 O3 P S)] (C24 H20 B)'
_chemical_formula_moiety 'C19 H20 Cl N3 O3 P Pt S + , C24 H20 B -'
_chemical_formula_sum 'C43 H40 B Cl N3 O3 P Pt S'
_chemical_formula_weight 951.20
_chemical_name_systematic
;(4'-Chloro-2,2':6',2''-terpyridine-N,N',N'')(diethylphopshinothioato-S)platinu
m(II)
 tetraphenylborate
;
_space_group_IT_number 14
_symmetry_cell_setting monoclinic
_symmetry_space_group_name_Hall '-P 2yn'
_symmetry_space_group_name_H-M 'P 1 21/n 1'
_cell_angle_alpha 90
_cell_angle_beta 87.356(2)
_cell_angle_gamma 90
_cell_formula_units_Z 4
_cell_length_a 10.7550(5)
_cell_length_b 13.5230(3)
_cell_length_c 26.7640(10)
_cell_measurement_reflns_used 16185
_cell_measurement_temperature 190
_cell_measurement_theta_max 27
_cell_measurement_theta_min 0
_cell_volume 3888.4(2)
_computing_cell_refinement DENZO
_computing_data_collection 'XPRESS (MacScience, 1989)'
_computing_data_reduction 'DENZO (Otwinowski & Minor, 1996)'
_computing_molecular_graphics 'CAMERON (Watkin, Prout & Pearce,  1996)'
_computing_publication_material CRYSTALS
_computing_structure_refinement 'CRYSTALS (Watkin, Prout, Carruthers & Betteridge, 1996)'
_computing_structure_solution 'SIR92 (Altomare et al., 1994)'
_diffrn_ambient_temperature 190
_diffrn_measured_fraction_theta_max 1.000
_diffrn_measurement_device_type 'Enraf-nonius DIP2000'
_diffrn_measurement_method \w
_diffrn_radiation_monochromator graphite
_diffrn_radiation_type 'Mo K\a'
_diffrn_radiation_wavelength .71069
_diffrn_reflns_av_R_equivalents .05
_diffrn_reflns_limit_h_max 13
_diffrn_reflns_limit_h_min -13
_diffrn_reflns_limit_k_max 16
_diffrn_reflns_limit_k_min 0
_diffrn_reflns_limit_l_max 33
_diffrn_reflns_limit_l_min 0
_diffrn_reflns_number 7838
_diffrn_reflns_theta_max 26.57
_diffrn_reflns_theta_min .00
_diffrn_standards_decay_% .00
_diffrn_standards_interval_count 0
_diffrn_standards_interval_time 0
_diffrn_standards_number 0
_exptl_absorpt_coefficient_mu 3.82
_exptl_absorpt_correction_T_max .46
_exptl_absorpt_correction_T_min .46
_exptl_absorpt_correction_type multi-scan
_exptl_absorpt_process_details 'DENZO (Otwinowski & Minor, 1996)'
_exptl_crystal_colour yellow
_exptl_crystal_density_diffrn 1.62
_exptl_crystal_density_meas ?
_exptl_crystal_description prism
_exptl_crystal_F_000 1896.0
_exptl_crystal_size_max .8
_exptl_crystal_size_mid .2
_exptl_crystal_size_min .2
_refine_diff_density_max 1.69
_refine_diff_density_min -.84
_refine_ls_extinction_method none
_refine_ls_goodness_of_fit_ref 1.026
_refine_ls_hydrogen_treatment noref
_refine_ls_matrix_type full
_refine_ls_number_parameters 487
_refine_ls_number_reflns 5773
_refine_ls_R_factor_gt .030
_refine_ls_shift/su_max <0.001
_refine_ls_structure_factor_coef F
_refine_ls_weighting_details
;
Chebychev polynomial with 3 parameters (Carruthers & Watkin, 1979)
 1.66    0.505     1.28
;
_refine_ls_weighting_scheme calc
_refine_ls_wR_factor_ref .037
_reflns_number_gt 5773
_reflns_number_total 7838
_reflns_threshold_expression I>3\s(I)
_cod_data_source_file gd1116.cif
_cod_data_source_block I
_cod_depositor_comments
;
The following automatic conversions were performed:
'_symmetry_cell_setting' value 'Monoclinic' changed to 'monoclinic'
according to '/home/saulius/struct/CIF-dictionaries/cif_core.dic'
dictionary named 'cif_core.dic' version 2.4.1 from 2010-06-29.

Automatic conversion script
Id: cif_fix_enum 1527 2010-12-29 10:47:43Z saulius 

The following automatic conversions were performed:

'_chemical_melting_point' value 'not measured' was changed to '?' -
the value is undefined or not given.

'_symmetry_cell_setting' value
'Monoclinic' changed to 'monoclinic' according to
/home/saulius/struct/CIF-dictionaries/cif_core.dic dictionary named
'cif_core.dic' version 2.4.1 from 2010-06-29.

Automatic conversion script
Id: cif_fix_values 1715 2011-07-08 13:25:40Z adriana 

The following automatic conversions were performed:

'_exptl_crystal_density_meas' value 'not measured' was changed to '?'
- the value is perceived as not measured.

Automatic conversion script
Id: cif_fix_values 3008 2015-01-20 13:52:24Z robertas 
;
_cod_original_cell_volume 3888.4
_cod_original_sg_symbol_H-M 'P 21/n'
_cod_database_code 2011800
_cod_database_fobs_code 2011800

loop_
_symmetry_equiv_pos_as_xyz
x,y,z
-x,-y,-z
-x+1/2,y+1/2,-z+1/2
x+1/2,-y+1/2,z+1/2

loop_
_atom_site_label
_atom_site_fract_x
_atom_site_fract_y
_atom_site_fract_z
_atom_site_U_iso_or_equiv
_atom_site_adp_type
_atom_site_occupancy
Pt1 .818682(14) .021608(12) .035006(5) .0332 Uani 1.0000
Cl12 .70224(12) .13490(10) -.18851(4) .0547 Uani 1.0000
S21 .85760(11) -.01859(9) .11721(4) .0445 Uani 1.0000
P22 .71700(9) .06262(9) .14998(4) .0372 Uani 1.0000
O23 .5934(3) .0481(2) .12959(12) .0450 Uani 1.0000
O24 .7176(3) .0408(3) .20754(12) .0492 Uani 1.0000
O27 .7660(3) .1719(2) .14592(13) .0495 Uani 1.0000
N2 .7884(3) .0525(3) -.03440(12) .0365 Uani 1.0000
N5 .9434(3) .1321(3) .02400(13) .0401 Uani 1.0000
N16 .6797(3) -.0760(2) .02372(12) .0374 Uani 1.0000
C3 .8553(4) .1259(3) -.05681(15) .0368 Uani 1.0000
C4 .9460(4) .1697(3) -.02342(16) .0388 Uani 1.0000
C6 1.0205(4) .1697(4) .05733(17) .0493 Uani 1.0000
C7 1.1009(5) .2474(4) .0444(2) .0572 Uani 1.0000
C8 1.1031(4) .2853(4) -.0030(2) .0570 Uani 1.0000
C9 1.0249(4) .2450(4) -.03800(18) .0478 Uani 1.0000
C10 .8317(4) .1523(3) -.10539(16) .0408 Uani 1.0000
C11 .7375(4) .1020(3) -.12879(15) .0389 Uani 1.0000
C13 .6693(4) .0275(3) -.10530(15) .0367 Uani 1.0000
C14 .6973(4) .0033(3) -.05698(16) .0351 Uani 1.0000
C15 .6348(4) -.0708(3) -.02327(15) .0370 Uani 1.0000
C17 .6261(4) -.1383(3) .05680(16) .0436 Uani 1.0000
C18 .5274(5) -.1980(3) .04506(18) .0487 Uani 1.0000
C19 .4839(4) -.1944(3) -.00247(18) .0474 Uani 1.0000
C20 .5382(4) -.1295(3) -.03740(17) .0428 Uani 1.0000
C25 .6224(5) -.0229(4) .23231(18) .0548 Uani 1.0000
C26 .6418(7) -.1284(5) .2197(2) .0763 Uani 1.0000
C28 .6870(6) .2500(5) .1663(3) .0780 Uani 1.0000
C29 .6268(3) .4748(3) -.15966(15) .0345 Uani 1.0000
C30 .5943(4) .5028(3) -.20755(16) .0423 Uani 1.0000
C31 .4891(4) .4675(4) -.22983(16) .0442 Uani 1.0000
C32 .4124(4) .4010(4) -.20442(18) .0459 Uani 1.0000
C33 .4402(4) .3717(4) -.15770(19) .0481 Uani 1.0000
C34 .5455(4) .4083(3) -.13517(16) .0417 Uani 1.0000
C36 .7334(4) .5075(3) -.07264(16) .0364 Uani 1.0000
C37 .6558(4) .5713(3) -.04498(17) .0434 Uani 1.0000
C38 .6308(5) .5603(4) .00578(19) .0515 Uani 1.0000
C39 .6854(5) .4872(4) .03252(18) .0501 Uani 1.0000
C40 .7609(5) .4212(5) .0063(2) .0713 Uani 1.0000
C41 .7839(5) .4317(5) -.04469(19) .0642 Uani 1.0000
C42 .8731(3) .4471(3) -.15289(15) .0343 Uani 1.0000
C43 .8674(4) .3736(3) -.18968(18) .0436 Uani 1.0000
C44 .9693(5) .3135(4) -.2028(2) .0529 Uani 1.0000
C45 1.0807(4) .3245(4) -.1797(2) .0550 Uani 1.0000
C46 1.0909(4) .3975(4) -.1439(2) .0523 Uani 1.0000
C47 .9897(4) .4572(3) -.13064(17) .0429 Uani 1.0000
C48 .7742(4) .6310(3) -.15192(14) .0351 Uani 1.0000
C49 .6748(4) .6979(3) -.15197(16) .0399 Uani 1.0000
C50 .6873(4) .7958(3) -.16670(18) .0475 Uani 1.0000
C51 .8023(5) .8315(4) -.18273(19) .0510 Uani 1.0000
C52 .9034(4) .7697(4) -.18385(19) .0511 Uani 1.0000
C53 .8894(4) .6711(3) -.16949(17) .0427 Uani 1.0000
C280 .7269(8) .3438(5) .1484(3) .0888 Uani 1.0000
B35 .7533(4) .5156(4) -.13416(18) .0350 Uani 1.0000
H61 1.0192 .1418 .0917 .0573 Uiso 1.0000
H71 1.1576 .2751 .0694 .0684 Uiso 1.0000
H81 1.1605 .3412 -.0129 .0690 Uiso 1.0000
H91 1.0259 .2714 -.0729 .0568 Uiso 1.0000
H101 .8809 .2059 -.1230 .0474 Uiso 1.0000
H131 .6016 -.0074 -.1226 .0430 Uiso 1.0000
H171 .6589 -.1413 .0918 .0503 Uiso 1.0000
H181 .4875 -.2438 .0713 .0574 Uiso 1.0000
H191 .4147 -.2383 -.0118 .0555 Uiso 1.0000
H201 .5071 -.1259 -.0721 .0508 Uiso 1.0000
H251 .6269 -.0139 .2692 .0660 Uiso 1.0000
H252 .5389 -.0017 .2215 .0660 Uiso 1.0000
H261 .5764 -.1687 .2372 .0889 Uiso 1.0000
H262 .7261 -.1494 .2303 .0889 Uiso 1.0000
H263 .6381 -.1372 .1826 .0889 Uiso 1.0000
H301 .6487 .5512 -.2262 .0505 Uiso 1.0000
H311 .4693 .4903 -.2638 .0536 Uiso 1.0000
H321 .3357 .3748 -.2200 .0542 Uiso 1.0000
H331 .3856 .3224 -.1391 .0568 Uiso 1.0000
H341 .5634 .3861 -.1006 .0504 Uiso 1.0000
H371 .6158 .6275 -.0623 .0526 Uiso 1.0000
H381 .5717 .6067 .0234 .0598 Uiso 1.0000
H391 .6704 .4822 .0695 .0591 Uiso 1.0000
H401 .8005 .3666 .0244 .0825 Uiso 1.0000
H411 .8381 .3815 -.0622 .0756 Uiso 1.0000
H431 .7887 .3641 -.2073 .0508 Uiso 1.0000
H441 .9616 .2618 -.2294 .0616 Uiso 1.0000
H451 1.1528 .2801 -.1888 .0654 Uiso 1.0000
H461 1.1722 .4070 -.1277 .0602 Uiso 1.0000
H471 .9998 .5087 -.1046 .0515 Uiso 1.0000
H491 .5903 .6737 -.1404 .0480 Uiso 1.0000
H501 .6121 .8402 -.1652 .0570 Uiso 1.0000
H511 .8119 .9025 -.1937 .0602 Uiso 1.0000
H521 .9881 .7942 -.1955 .0614 Uiso 1.0000
H531 .9632 .6264 -.1715 .0510 Uiso 1.0000
H2801 .6735 .3983 .1633 .0918 Uiso 1.0000
H2802 .8164 .3574 .1578 .0918 Uiso 1.0000
H2803 .7248 .3470 .1111 .0918 Uiso 1.0000
H281 .6916 .2496 .2041 .0500 Uiso 1.0000
H282 .6000 .2392 .1574 .0500 Uiso 1.0000

loop_
_atom_site_aniso_label
_atom_site_aniso_U_11
_atom_site_aniso_U_22
_atom_site_aniso_U_33
_atom_site_aniso_U_12
_atom_site_aniso_U_13
_atom_site_aniso_U_23
Pt1 .03424(9) .03270(10) .03306(9) .00364(7) -.00512(5) -.00252(7)
Cl12 .0641(7) .0628(8) .0378(5) -.0147(6) -.0100(5) .0076(5)
S21 .0460(6) .0488(6) .0393(5) .0133(5) -.0084(4) -.0010(5)
P22 .0359(5) .0380(6) .0382(5) .0004(4) -.0068(4) -.0016(5)
O23 .0397(15) .0507(19) .0454(16) -.0030(13) -.0101(12) -.0008(14)
O24 .0541(18) .055(2) .0397(16) -.0012(15) -.0104(13) -.0024(14)
O27 .0431(16) .0404(17) .065(2) -.0011(14) .0007(14) -.0028(15)
N2 .0395(17) .0358(18) .0345(16) -.0004(15) -.0045(13) -.0054(14)
N5 .0365(17) .043(2) .0411(18) -.0022(15) -.0060(14) -.0041(15)
N16 .0482(19) .0268(17) .0375(17) .0010(14) -.0045(14) .0009(13)
C3 .0342(19) .035(2) .040(2) .0016(16) .0025(16) -.0017(17)
C4 .0324(19) .041(2) .043(2) .0031(17) -.0016(16) -.0052(18)
C6 .043(2) .062(3) .043(2) -.001(2) -.0075(18) -.010(2)
C7 .049(3) .064(3) .060(3) -.015(2) -.013(2) -.011(2)
C8 .046(3) .056(3) .070(3) -.011(2) -.007(2) -.008(3)
C9 .043(2) .049(3) .052(3) -.002(2) -.0016(19) -.001(2)
C10 .036(2) .045(2) .041(2) -.0059(17) .0036(16) -.0042(18)
C11 .040(2) .041(2) .036(2) -.0011(18) -.0018(16) -.0021(17)
C13 .041(2) .034(2) .0355(19) -.0003(17) -.0012(15) -.0058(17)
C14 .0330(18) .035(2) .037(2) .0033(15) -.0029(15) -.0060(16)
C15 .043(2) .029(2) .040(2) .0015(17) -.0026(16) .0017(17)
C17 .059(3) .032(2) .040(2) -.0016(19) -.0025(19) -.0010(17)
C18 .064(3) .033(2) .048(2) -.007(2) .002(2) .0023(19)
C19 .052(3) .033(2) .058(3) -.0094(19) -.005(2) -.0001(19)
C20 .043(2) .038(2) .048(2) -.0020(18) -.0044(18) .0009(19)
C25 .067(3) .055(3) .042(2) .004(3) .004(2) -.001(2)
C26 .111(5) .056(3) .060(3) -.001(3) .017(3) .003(3)
C28 .063(3) .050(3) .119(5) -.003(3) .020(3) -.020(3)
C29 .0297(17) .033(2) .040(2) -.0010(16) .0021(14) -.0047(17)
C30 .036(2) .051(3) .039(2) -.0043(18) .0020(16) .0004(18)
C31 .041(2) .054(3) .038(2) -.0006(19) -.0054(17) -.0041(19)
C32 .034(2) .050(3) .054(3) -.0015(18) -.0080(18) -.009(2)
C33 .038(2) .046(3) .061(3) -.0104(19) -.0066(19) .004(2)
C34 .038(2) .042(2) .044(2) -.0052(18) -.0038(17) .0049(18)
C36 .0299(18) .038(2) .042(2) -.0042(16) -.0054(15) .0004(17)
C37 .044(2) .038(2) .048(2) .0031(19) .0032(17) -.0009(19)
C38 .056(3) .043(2) .055(3) .003(2) .010(2) -.006(2)
C39 .047(2) .065(3) .039(2) -.004(2) .0017(18) -.001(2)
C40 .061(3) .099(5) .054(3) .032(3) .004(2) .023(3)
C41 .065(3) .078(4) .048(3) .035(3) .010(2) .013(3)
C42 .0285(17) .036(2) .0379(19) -.0026(15) .0022(14) .0041(16)
C43 .037(2) .040(2) .053(3) -.0014(18) .0024(18) .0018(19)
C44 .054(3) .041(3) .062(3) -.001(2) .012(2) -.001(2)
C45 .042(2) .049(3) .072(3) .014(2) .017(2) .012(2)
C46 .030(2) .059(3) .068(3) .006(2) .0024(19) .015(2)
C47 .0312(19) .049(3) .048(2) .0027(17) -.0008(16) .0046(19)
C48 .036(2) .036(2) .0333(18) -.0037(16) -.0053(15) -.0013(16)
C49 .034(2) .041(2) .044(2) -.0015(17) -.0014(16) .0006(18)
C50 .046(2) .038(2) .059(3) .0038(19) -.004(2) .001(2)
C51 .062(3) .035(2) .055(3) .000(2) -.003(2) .005(2)
C52 .045(2) .045(3) .062(3) -.008(2) .010(2) .004(2)
C53 .036(2) .040(2) .052(2) -.0010(18) .0024(17) .0009(19)
C280 .124(6) .042(3) .097(5) .014(3) .027(4) .012(3)
B35 .0294(19) .033(2) .043(2) -.0014(18) -.0004(16) -.001(2)

loop_
_atom_type_symbol
_atom_type_scat_dispersion_real
_atom_type_scat_dispersion_imag
_atom_type_scat_source
'Pt  ' -2.3520 8.3880 International_Tables_Vol_IV_Table_2.2B
'C   ' .0020 .0020 International_Tables_Vol_IV_Table_2.2B
'H   ' .0000 .0000 International_Tables_Vol_IV_Table_2.2B
'S   ' .1100 .1240 International_Tables_Vol_IV_Table_2.2B
'Cl  ' .1320 .1590 International_Tables_Vol_IV_Table_2.2B
'B   ' .0000 .0010 International_Tables_Vol_IV_Table_2.2B
'P   ' .0900 .0950 International_Tables_Vol_IV_Table_2.2B
'N   ' .0040 .0030 International_Tables_Vol_IV_Table_2.2B
'O   ' .0080 .0060 International_Tables_Vol_IV_Table_2.2B

loop_
_geom_angle_atom_site_label_1
_geom_angle_atom_site_label_2
_geom_angle_atom_site_label_3
_geom_angle
_geom_angle_publ_flag
S21 Pt1 N2 178.60(10) yes
S21 Pt1 N5 99.40(10) yes
N2 Pt1 N5 80.87(14) yes
S21 Pt1 N16 98.90(10) yes
N2 Pt1 N16 80.82(14) yes
N5 Pt1 N16 161.61(14) yes
Pt1 S21 P22 96.84(5) yes
S21 P22 O23 115.69(15) yes
S21 P22 O24 106.56(14) yes
O23 P22 O24 112.52(19) yes
S21 P22 O27 103.76(13) yes
O23 P22 O27 113.92(19) yes
O24 P22 O27 103.22(19) yes
P22 O24 C25 121.2(3) yes
P22 O27 C28 118.2(3) yes
Pt1 N2 C3 118.2(3) no
Pt1 N2 C14 118.6(3) no
C3 N2 C14 123.1(4) no
Pt1 N5 C4 113.3(3) no
Pt1 N5 C6 127.5(3) no
C4 N5 C6 119.2(4) no
Pt1 N16 C15 113.4(3) no
Pt1 N16 C17 127.7(3) no
C15 N16 C17 118.8(4) no
N2 C3 C4 112.3(4) no
N2 C3 C10 119.3(4) no
C4 C3 C10 128.4(4) no
N5 C4 C3 115.3(4) no
N5 C4 C9 121.8(4) no
C3 C4 C9 122.9(4) no
N5 C6 C7 121.0(5) no
N5 C6 H61 119 no
C7 C6 H61 120 no
C6 C7 C8 119.7(4) no
C6 C7 H71 121 no
C8 C7 H71 120 no
C7 C8 C9 119.4(5) no
C7 C8 H81 121 no
C9 C8 H81 120 no
C4 C9 C8 118.9(5) no
C4 C9 H91 121 no
C8 C9 H91 120 no
C3 C10 C11 117.8(4) no
C3 C10 H101 121 no
C11 C10 H101 121 no
Cl12 C11 C10 119.2(3) no
Cl12 C11 C13 118.5(3) no
C10 C11 C13 122.3(4) no
C11 C13 C14 117.7(4) no
C11 C13 H131 121 no
C14 C13 H131 121 no
N2 C14 C13 119.8(4) no
N2 C14 C15 112.2(4) no
C13 C14 C15 128.0(4) no
N16 C15 C14 115.0(3) no
N16 C15 C20 121.8(4) no
C14 C15 C20 123.3(4) no
N16 C17 C18 122.1(4) no
N16 C17 H171 119 no
C18 C17 H171 119 no
C17 C18 C19 119.2(4) no
C17 C18 H181 120 no
C19 C18 H181 121 no
C18 C19 C20 119.5(4) no
C18 C19 H191 120 no
C20 C19 H191 120 no
C15 C20 C19 118.6(4) no
C15 C20 H201 121 no
C19 C20 H201 120 no
O24 C25 C26 112.0(4) no
O24 C25 H251 108 no
C26 C25 H251 109 no
O24 C25 H252 109 no
C26 C25 H252 109 no
H251 C25 H252 110 no
C25 C26 H261 110 no
C25 C26 H262 109 no
H261 C26 H262 110 no
C25 C26 H263 109 no
H261 C26 H263 110 no
H262 C26 H263 109 no
O27 C28 C280 111.3(5) no
O27 C28 H281 109 no
C280 C28 H281 108 no
O27 C28 H282 110 no
C280 C28 H282 109 no
H281 C28 H282 109 no
C30 C29 C34 115.3(4) no
C30 C29 B35 122.4(4) no
C34 C29 B35 122.2(4) no
C29 C30 C31 123.0(4) no
C29 C30 H301 118 no
C31 C30 H301 119 no
C30 C31 C32 119.6(4) no
C30 C31 H311 120 no
C32 C31 H311 120 no
C31 C32 C33 119.5(4) no
C31 C32 H321 121 no
C33 C32 H321 120 no
C32 C33 C34 120.7(4) no
C32 C33 H331 120 no
C34 C33 H331 119 no
C29 C34 C33 121.9(4) no
C29 C34 H341 119 no
C33 C34 H341 119 no
C37 C36 C41 114.2(4) no
C37 C36 B35 122.4(4) no
C41 C36 B35 123.2(4) no
C36 C37 C38 122.8(4) no
C36 C37 H371 119 no
C38 C37 H371 118 no
C37 C38 C39 121.6(4) no
C37 C38 H381 119 no
C39 C38 H381 119 no
C38 C39 C40 117.3(4) no
C38 C39 H391 121 no
C40 C39 H391 122 no
C39 C40 C41 120.7(5) no
C39 C40 H401 120 no
C41 C40 H401 120 no
C36 C41 C40 123.3(5) no
C36 C41 H411 119 no
C40 C41 H411 118 no
C43 C42 C47 115.5(4) no
C43 C42 B35 123.6(3) no
C47 C42 B35 120.8(4) no
C42 C43 C44 122.1(4) no
C42 C43 H431 119 no
C44 C43 H431 119 no
C43 C44 C45 120.7(5) no
C43 C44 H441 120 no
C45 C44 H441 120 no
C44 C45 C46 119.0(4) no
C44 C45 H451 120 no
C46 C45 H451 120 no
C45 C46 C47 120.4(4) no
C45 C46 H461 119 no
C47 C46 H461 120 no
C42 C47 C46 122.3(4) no
C42 C47 H471 119 no
C46 C47 H471 119 no
C49 C48 C53 114.1(4) no
C49 C48 B35 121.3(3) no
C53 C48 B35 124.5(4) no
C48 C49 C50 123.6(4) no
C48 C49 H491 118 no
C50 C49 H491 118 no
C49 C50 C51 119.8(4) no
C49 C50 H501 119 no
C51 C50 H501 121 no
C50 C51 C52 119.6(4) no
C50 C51 H511 120 no
C52 C51 H511 120 no
C51 C52 C53 120.1(4) no
C51 C52 H521 121 no
C53 C52 H521 119 no
C48 C53 C52 122.8(4) no
C48 C53 H531 118 no
C52 C53 H531 119 no
C28 C280 H2801 111 no
C28 C280 H2802 111 no
H2801 C280 H2802 107 no
C28 C280 H2803 111 no
H2801 C280 H2803 109 no
H2802 C280 H2803 108 no
C29 B35 C36 108.6(3) no
C29 B35 C42 109.6(3) no
C36 B35 C42 109.2(3) no
C29 B35 C48 107.6(3) no
C36 B35 C48 111.1(3) no
C42 B35 C48 110.6(3) no

loop_
_geom_bond_atom_site_label_1
_geom_bond_atom_site_label_2
_geom_bond_site_symmetry_1
_geom_bond_site_symmetry_2
_geom_bond_distance
_geom_bond_publ_flag
Pt1 S21 . . 2.3230(11) yes
Pt1 N2 . . 1.946(3) yes
Pt1 N5 . . 2.020(4) yes
Pt1 N16 . . 2.027(3) yes
Cl12 C11 . . 1.718(4) no
S21 P22 . . 2.0346(16) yes
P22 O23 . . 1.473(3) yes
P22 O24 . . 1.569(3) yes
P22 O27 . . 1.571(3) yes
O24 C25 . . 1.471(6) yes
O27 C28 . . 1.447(6) yes
N2 C3 . . 1.351(5) no
N2 C14 . . 1.350(5) no
N5 C4 . . 1.367(6) no
N5 C6 . . 1.346(6) no
N16 C15 . . 1.369(5) no
N16 C17 . . 1.334(5) no
C3 C4 . . 1.477(6) no
C3 C10 . . 1.383(6) no
C4 C9 . . 1.371(6) no
C6 C7 . . 1.394(7) no
C6 H61 . . .99 no
C7 C8 . . 1.369(8) no
C7 H71 . . 1.00 no
C8 C9 . . 1.397(7) no
C8 H81 . . 1.00 no
C9 H91 . . 1.00 no
C10 C11 . . 1.393(6) no
C10 H101 . . 1.00 no
C11 C13 . . 1.380(6) no
C13 C14 . . 1.381(6) no
C13 H131 . . 1.00 no
C14 C15 . . 1.489(6) no
C15 C20 . . 1.374(6) no
C17 C18 . . 1.381(7) no
C17 H171 . . 1.02 no
C18 C19 . . 1.376(7) no
C18 H181 . . 1.02 no
C19 C20 . . 1.391(6) no
C19 H191 . . .99 no
C20 H201 . . 1.00 no
C25 C26 . . 1.479(8) yes
C25 H251 . . 1.00 no
C25 H252 . . 1.00 no
C26 H261 . . .99 no
C26 H262 . . 1.00 no
C26 H263 . . 1.00 no
C28 C280 . . 1.415(9) yes
C28 H281 . . 1.02 no
C28 H282 . . .99 no
C29 C30 . . 1.396(6) no
C29 C34 . . 1.396(6) no
C29 B35 . . 1.646(6) no
C30 C31 . . 1.387(6) no
C30 H301 . . 1.00 no
C31 C32 . . 1.379(7) no
C31 H311 . . .99 no
C32 C33 . . 1.358(7) no
C32 H321 . . 1.01 no
C33 C34 . . 1.397(6) no
C33 H331 . . 1.01 no
C34 H341 . . 1.00 no
C36 C37 . . 1.390(6) no
C36 C41 . . 1.394(7) no
C36 B35 . . 1.654(6) no
C37 C38 . . 1.381(6) no
C37 H371 . . 1.00 no
C38 C39 . . 1.369(8) no
C38 H381 . . 1.00 no
C39 C40 . . 1.376(8) no
C39 H391 . . 1.00 no
C40 C41 . . 1.384(7) no
C40 H401 . . .99 no
C41 H411 . . 1.00 no
C42 C43 . . 1.403(6) no
C42 C47 . . 1.420(6) no
C42 B35 . . 1.646(6) no
C43 C44 . . 1.396(6) no
C43 H431 . . 1.00 no
C44 C45 . . 1.383(8) no
C44 H441 . . 1.00 no
C45 C46 . . 1.382(8) no
C45 H451 . . 1.00 no
C46 C47 . . 1.388(6) no
C46 H461 . . 1.00 no
C47 H471 . . 1.00 no
C48 C49 . . 1.401(6) no
C48 C53 . . 1.413(6) no
C48 B35 . . 1.643(6) no
C49 C50 . . 1.386(6) no
C49 H491 . . 1.00 no
C50 C51 . . 1.377(7) no
C50 H501 . . 1.01 no
C51 C52 . . 1.370(7) no
C51 H511 . . 1.01 no
C52 C53 . . 1.394(6) no
C52 H521 . . 1.01 no
C53 H531 . . 1.00 no
C280 H2801 . . 1.01 no
C280 H2802 . . 1.02 no
C280 H2803 . . 1.00 no
